data_7007927
loop_
_publ_author_name
'Brunner, Jens'
'Pritzkow, Hans'
'Kr\"amer, Roland'

_publ_section_title
;
 Synthesis of a novel dinucleating aminocarboxylate macrocycle and
 structures of its dinuclear complexes with di- and trivalent
 transition and lanthanide metal ions.
;
_journal_issue 2
_journal_name_full 'Dalton transactions (Cambridge, England : 2003)'
_journal_page_first 338
_journal_page_last 343
_journal_paper_doi 10.1039/b412775g
_journal_year 2005
_chemical_formula_moiety 'C36 H43 Eu2 N6 Na1.50 O17'
_chemical_formula_sum 'C36 H43 Eu2 N6 Na1.5 O17'
_chemical_formula_weight 1170.17
_chemical_name_systematic
;
?
;
_space_group_IT_number 2
_symmetry_cell_setting triclinic
_symmetry_space_group_name_Hall '-P 1'
_symmetry_space_group_name_H-M 'P -1'
_atom_sites_solution_hydrogens geom
_atom_sites_solution_primary direct
_atom_sites_solution_secondary difmap
_audit_creation_method SHELXL-97
_cell_angle_alpha 91.0640(10)
_cell_angle_beta 103.0820(10)
_cell_angle_gamma 93.9490(10)
_cell_formula_units_Z 2
_cell_length_a 10.3530(5)
_cell_length_b 13.0001(6)
_cell_length_c 18.6967(8)
_cell_measurement_temperature 103(2)
_cell_volume 2443.75(19)
_computing_cell_refinement 'Bruker SAINT'
_computing_data_collection 'Bruker SMART'
_computing_data_reduction 'Bruker SAINT'
_computing_molecular_graphics 'Bruker SHELXTL'
_computing_publication_material 'SHELXL-97 (Sheldrick, 1997)'
_computing_structure_refinement 'SHELXL-97 (Sheldrick, 1997)'
_computing_structure_solution 'SHELXS-97 (Sheldrick, 1990)'
_diffrn_ambient_temperature 103(2)
_diffrn_measured_fraction_theta_full 0.975
_diffrn_measured_fraction_theta_max 0.975
_diffrn_measurement_device_type 'CCD area detector'
_diffrn_measurement_method \w-scans
_diffrn_radiation_monochromator graphite
_diffrn_radiation_source 'fine-focus sealed tube'
_diffrn_radiation_type MoK\a
_diffrn_radiation_wavelength 0.71073
_diffrn_reflns_av_R_equivalents 0.0272
_diffrn_reflns_av_sigmaI/netI 0.0275
_diffrn_reflns_limit_h_max 14
_diffrn_reflns_limit_h_min -15
_diffrn_reflns_limit_k_max 19
_diffrn_reflns_limit_k_min -19
_diffrn_reflns_limit_l_max 27
_diffrn_reflns_limit_l_min 0
_diffrn_reflns_number 42904
_diffrn_reflns_theta_full 32.01
_diffrn_reflns_theta_max 32.01
_diffrn_reflns_theta_min 1.90
_exptl_absorpt_coefficient_mu 2.626
_exptl_absorpt_correction_T_max 1.0000
_exptl_absorpt_correction_T_min 0.8596
_exptl_absorpt_correction_type multi-scan
_exptl_absorpt_process_details SADABS
_exptl_crystal_colour colorless
_exptl_crystal_density_diffrn 1.590
_exptl_crystal_density_method 'not measured'
_exptl_crystal_description prism
_exptl_crystal_F_000 1159
_exptl_crystal_size_max 0.30
_exptl_crystal_size_mid 0.20
_exptl_crystal_size_min 0.16
_refine_diff_density_max 2.396
_refine_diff_density_min -2.893
_refine_diff_density_rms 0.134
_refine_ls_extinction_method none
_refine_ls_goodness_of_fit_ref 1.079
_refine_ls_hydrogen_treatment mixed
_refine_ls_matrix_type full
_refine_ls_number_parameters 583
_refine_ls_number_reflns 16591
_refine_ls_number_restraints 0
_refine_ls_restrained_S_all 1.079
_refine_ls_R_factor_all 0.0341
_refine_ls_R_factor_gt 0.0300
_refine_ls_shift/su_max 0.003
_refine_ls_shift/su_mean 0.000
_refine_ls_structure_factor_coef Fsqd
_refine_ls_weighting_details 'calc w=1/[\s^2^(Fo^2^)+(0.0429P)^2^+3.6700P] where P=(Fo^2^+2Fc^2^)/3'
_refine_ls_weighting_scheme calc
_refine_ls_wR_factor_gt 0.0818
_refine_ls_wR_factor_ref 0.0845
_reflns_number_gt 14645
_reflns_number_total 16591
_reflns_threshold_expression >2sigma(I)
_cod_data_source_file b412775g.txt
_cod_data_source_block rs02
_cod_depositor_comments
;
The following automatic conversions were performed:
'_symmetry_cell_setting' value 'Triclinic' changed to 'triclinic'
according to '/home/saulius/struct/CIF-dictionaries/cif_core.dic'
dictionary named 'cif_core.dic' version 2.4.1 from 2010-06-29.

Automatic conversion script
Id: cif_fix_enum 1527 2010-12-29 10:47:43Z saulius 
;
_cod_original_sg_symbol_H-M P-1
_cod_original_formula_sum 'C36 H43 Eu2 N6 Na1.50 O17'
_cod_database_code 7007927

loop_
_symmetry_equiv_pos_as_xyz
'x, y, z'
'-x, -y, -z'

loop_
_atom_site_label
_atom_site_type_symbol
_atom_site_fract_x
_atom_site_fract_y
_atom_site_fract_z
_atom_site_U_iso_or_equiv
_atom_site_adp_type
_atom_site_occupancy
_atom_site_symmetry_multiplicity
_atom_site_calc_flag
_atom_site_refinement_flags
_atom_site_disorder_assembly
_atom_site_disorder_group
Eu1 Eu 0.845633(10) 0.310682(8) 0.224483(6) 0.01455(3) Uani 1 1 d . . .
Eu2 Eu 0.872170(10) 0.668033(8) 0.180186(6) 0.01363(3) Uani 1 1 d . . .
Na2 Na 0.81606(11) 1.08688(10) 0.08297(6) 0.0272(2) Uani 1 1 d . . .
Na1 Na 0.5000 0.0000 0.0000 0.0150(2) Uani 1 2 d S . .
O1 O 0.9530(2) 0.16228(14) 0.20381(12) 0.0271(4) Uani 1 1 d . . .
O2 O 1.1397(3) 0.0820(2) 0.21372(18) 0.0584(9) Uani 1 1 d . . .
O3 O 1.03417(18) 0.74906(15) 0.12277(10) 0.0212(3) Uani 1 1 d . . .
O4 O 1.23731(19) 0.74166(17) 0.10262(11) 0.0273(4) Uani 1 1 d . . .
O5 O 0.79230(18) 0.80993(14) 0.11406(11) 0.0213(3) Uani 1 1 d . . .
O6 O 0.67024(19) 0.94552(14) 0.09559(10) 0.0227(3) Uani 1 1 d . . .
O7 O 0.69406(18) 0.19882(15) 0.13871(10) 0.0229(4) Uani 1 1 d . . .
O8 O 0.4908(2) 0.15737(15) 0.06832(11) 0.0241(4) Uani 1 1 d . . .
O9 O 0.72589(19) 0.57222(14) 0.08194(12) 0.0256(4) Uani 1 1 d . . .
O10 O 0.73925(19) 0.43288(19) 0.14726(11) 0.0288(4) Uani 1 1 d . . .
O11 O 1.0100(2) 0.37052(19) 0.1636(2) 0.0560(9) Uani 1 1 d . . .
O12 O 1.0045(2) 0.53797(16) 0.15766(13) 0.0296(4) Uani 1 1 d . . .
O13 O 0.84762(17) 0.43294(14) 0.31662(10) 0.0194(3) Uani 1 1 d . . .
O14 O 0.85675(17) 0.59834(14) 0.29131(10) 0.0187(3) Uani 1 1 d . . .
O15 O 0.6871(2) 1.07006(18) -0.04400(13) 0.0270(4) Uani 1 1 d . . .
O16 O 0.9245(3) 1.2287(3) 0.03718(14) 0.0458(7) Uani 1 1 d . . .
O17 O 0.0808(6) 0.1537(5) -0.0274(3) 0.1089(17) Uiso 1 1 d . . .
N1 N 0.8289(2) 0.22804(16) 0.34765(12) 0.0200(4) Uani 1 1 d . . .
N2 N 1.0776(2) 0.29058(15) 0.32600(12) 0.0196(4) Uani 1 1 d . . .
N3 N 1.11029(19) 0.72707(15) 0.26712(11) 0.0150(3) Uani 1 1 d . . .
N4 N 0.8697(2) 0.80886(16) 0.27772(13) 0.0196(4) Uani 1 1 d . . .
N5 N 0.6263(2) 0.71478(16) 0.19593(13) 0.0193(4) Uani 1 1 d . . .
N6 N 0.5998(2) 0.27990(16) 0.24758(11) 0.0173(4) Uani 1 1 d . . .
C1 C 0.7101(3) 0.18819(18) 0.35535(13) 0.0195(4) Uani 1 1 d . . .
C2 C 0.6859(3) 0.15960(19) 0.42219(14) 0.0230(5) Uani 1 1 d . . .
H2 H 0.6003 0.1319 0.4257 0.035(4) Uiso 1 1 calc R . .
C3 C 0.7895(3) 0.1722(2) 0.48406(14) 0.0253(5) Uani 1 1 d . . .
H3 H 0.7766 0.1516 0.5306 0.035(4) Uiso 1 1 calc R . .
C4 C 0.9112(3) 0.2150(2) 0.47721(14) 0.0242(5) Uani 1 1 d . . .
H4 H 0.9832 0.2246 0.5190 0.035(4) Uiso 1 1 calc R . .
C5 C 0.9279(3) 0.24417(18) 0.40813(14) 0.0206(4) Uani 1 1 d . . .
C6 C 1.0553(3) 0.30130(19) 0.40043(14) 0.0222(5) Uani 1 1 d . . .
H6A H 1.0526 0.3754 0.4129 0.029(2) Uiso 1 1 calc R . .
H6B H 1.1308 0.2747 0.4358 0.029(2) Uiso 1 1 calc R . .
C7 C 1.1902(2) 0.36515(19) 0.31891(16) 0.0230(5) Uani 1 1 d . . .
H7A H 1.2698 0.3509 0.3569 0.029(2) Uiso 1 1 calc R . .
H7B H 1.2105 0.3528 0.2704 0.029(2) Uiso 1 1 calc R . .
C8 C 1.1656(2) 0.47439(19) 0.32615(13) 0.0180(4) Uani 1 1 d . . .
C9 C 1.1569(2) 0.56516(18) 0.33139(12) 0.0162(4) Uani 1 1 d . . .
C10 C 1.1510(2) 0.67707(18) 0.33892(12) 0.0163(4) Uani 1 1 d . . .
H10A H 1.2395 0.7081 0.3650 0.029(2) Uiso 1 1 calc R . .
H10B H 1.0870 0.6914 0.3694 0.029(2) Uiso 1 1 calc R . .
C11 C 1.1044(2) 0.83931(18) 0.28144(14) 0.0193(4) Uani 1 1 d . . .
H11A H 1.1021 0.8761 0.2353 0.029(2) Uiso 1 1 calc R . .
H11B H 1.1859 0.8655 0.3177 0.029(2) Uiso 1 1 calc R . .
C12 C 0.9850(2) 0.86219(18) 0.31006(14) 0.0185(4) Uani 1 1 d . . .
C13 C 0.9935(3) 0.93438(19) 0.36690(16) 0.0241(5) Uani 1 1 d . . .
H13 H 1.0763 0.9697 0.3900 0.035(4) Uiso 1 1 calc R . .
C14 C 0.8786(3) 0.9536(2) 0.3891(2) 0.0370(7) Uani 1 1 d . . .
H14 H 0.8810 1.0041 0.4268 0.035(4) Uiso 1 1 calc R . .
C15 C 0.7599(3) 0.8986(3) 0.3561(2) 0.0432(9) Uani 1 1 d . . .
H15 H 0.6802 0.9113 0.3707 0.035(4) Uiso 1 1 calc R . .
C16 C 0.7592(3) 0.8249(2) 0.30145(17) 0.0260(5) Uani 1 1 d . . .
C17 C 0.6379(2) 0.7526(2) 0.27227(17) 0.0256(5) Uani 1 1 d . . .
H17A H 0.6407 0.6926 0.3043 0.029(2) Uiso 1 1 calc R . .
H17B H 0.5577 0.7885 0.2747 0.029(2) Uiso 1 1 calc R . .
C18 C 0.5201(2) 0.62830(18) 0.17863(14) 0.0180(4) Uani 1 1 d . . .
H18A H 0.4347 0.6558 0.1818 0.029(2) Uiso 1 1 calc R . .
H18B H 0.5115 0.6042 0.1271 0.029(2) Uiso 1 1 calc R . .
C19 C 0.5401(2) 0.53940(19) 0.22533(13) 0.0173(4) Uani 1 1 d . . .
C20 C 0.5442(2) 0.4597(2) 0.25672(13) 0.0193(4) Uani 1 1 d . . .
C21 C 0.5519(2) 0.3596(2) 0.29164(13) 0.0193(4) Uani 1 1 d . . .
H21A H 0.4627 0.3356 0.2984 0.029(2) Uiso 1 1 calc R . .
H21B H 0.6128 0.3681 0.3408 0.029(2) Uiso 1 1 calc R . .
C22 C 0.6021(3) 0.1810(2) 0.28637(14) 0.0218(5) Uani 1 1 d . . .
H22A H 0.6174 0.1245 0.2537 0.029(2) Uiso 1 1 calc R . .
H22B H 0.5151 0.1648 0.2987 0.029(2) Uiso 1 1 calc R . .
C23 C 1.1188(3) 0.18543(19) 0.31522(17) 0.0260(5) Uani 1 1 d . . .
H23A H 1.0859 0.1389 0.3496 0.029(3) Uiso 1 1 calc R . .
H23B H 1.2171 0.1876 0.3277 0.029(3) Uiso 1 1 calc R . .
C24 C 1.0680(3) 0.1411(2) 0.23785(18) 0.0313(6) Uani 1 1 d . . .
C25 C 1.2105(2) 0.71393(19) 0.22341(13) 0.0174(4) Uani 1 1 d . . .
H25A H 1.2372 0.6422 0.2270 0.029(3) Uiso 1 1 calc R . .
H25B H 1.2904 0.7607 0.2439 0.029(3) Uiso 1 1 calc R . .
C26 C 1.1575(2) 0.73687(19) 0.14322(14) 0.0193(4) Uani 1 1 d . . .
C27 C 0.5804(3) 0.7970(2) 0.1436(2) 0.0302(6) Uani 1 1 d . . .
H27A H 0.5330 0.8458 0.1677 0.029(3) Uiso 1 1 calc R . .
H27B H 0.5158 0.7647 0.1004 0.029(3) Uiso 1 1 calc R . .
C28 C 0.6897(2) 0.85731(19) 0.11700(14) 0.0195(4) Uani 1 1 d . . .
C29 C 0.5077(2) 0.2636(2) 0.17501(13) 0.0205(4) Uani 1 1 d . . .
H29A H 0.4865 0.3313 0.1538 0.029(3) Uiso 1 1 calc R . .
H29B H 0.4237 0.2271 0.1808 0.029(3) Uiso 1 1 calc R . .
C30 C 0.5674(2) 0.20070(19) 0.12280(13) 0.0193(4) Uani 1 1 d . . .
C31 C 0.7062(2) 0.47668(18) 0.08742(12) 0.0154(4) Uani 1 1 d . . .
C32 C 0.6387(3) 0.4128(2) 0.02015(15) 0.0288(6) Uani 1 1 d . . .
H32A H 0.6907 0.3540 0.0151 0.063(5) Uiso 1 1 calc R . .
H32B H 0.6317 0.4550 -0.0233 0.063(5) Uiso 1 1 calc R . .
H32C H 0.5495 0.3876 0.0245 0.063(5) Uiso 1 1 calc R . .
C33 C 1.0451(3) 0.4569(2) 0.14260(17) 0.0273(6) Uani 1 1 d . . .
C34 C 1.1496(8) 0.4561(4) 0.0990(5) 0.124(4) Uani 1 1 d . . .
H34A H 1.1226 0.4958 0.0547 0.063(5) Uiso 1 1 calc R . .
H34B H 1.1606 0.3849 0.0848 0.063(5) Uiso 1 1 calc R . .
H34C H 1.2340 0.4872 0.1288 0.063(5) Uiso 1 1 calc R . .
C35 C 0.8497(2) 0.52604(18) 0.33365(12) 0.0154(4) Uani 1 1 d . . .
C36 C 0.8460(4) 0.5533(3) 0.41181(16) 0.0406(8) Uani 1 1 d . . .
H36A H 0.9365 0.5574 0.4426 0.063(5) Uiso 1 1 calc R . .
H36B H 0.7908 0.5001 0.4299 0.063(5) Uiso 1 1 calc R . .
H36C H 0.8082 0.6201 0.4137 0.063(5) Uiso 1 1 calc R . .
H161 H 0.978(6) 1.241(5) 0.038(4) 0.07(2) Uiso 1 1 d . . .
H151 H 0.709(4) 1.115(4) -0.066(2) 0.036(11) Uiso 1 1 d . . .
H152 H 0.710(5) 1.027(4) -0.053(3) 0.040(13) Uiso 1 1 d . . .
H162 H 0.900(5) 1.239(4) -0.014(3) 0.046(12) Uiso 1 1 d . . .

loop_
_atom_site_aniso_label
_atom_site_aniso_U_11
_atom_site_aniso_U_22
_atom_site_aniso_U_33
_atom_site_aniso_U_23
_atom_site_aniso_U_13
_atom_site_aniso_U_12
Eu1 0.01148(5) 0.01610(5) 0.01502(5) 0.00471(4) 0.00090(4) -0.00025(4)
Eu2 0.00903(5) 0.01406(5) 0.01665(5) 0.00183(4) 0.00043(4) 0.00083(4)
Na2 0.0167(5) 0.0423(7) 0.0248(5) 0.0127(5) 0.0067(4) 0.0077(4)
Na1 0.0136(6) 0.0141(6) 0.0161(6) 0.0014(4) 0.0006(5) 0.0019(4)
O1 0.0289(10) 0.0148(8) 0.0309(10) 0.0026(7) -0.0081(8) 0.0030(7)
O2 0.0593(18) 0.0393(14) 0.0617(18) -0.0224(13) -0.0241(14) 0.0337(13)
O3 0.0143(7) 0.0278(9) 0.0218(8) 0.0104(7) 0.0034(6) 0.0042(6)
O4 0.0170(8) 0.0384(11) 0.0287(9) 0.0171(8) 0.0083(7) 0.0031(7)
O5 0.0190(8) 0.0177(8) 0.0263(9) 0.0046(6) 0.0012(7) 0.0061(6)
O6 0.0230(9) 0.0178(8) 0.0243(9) 0.0031(6) -0.0022(7) 0.0058(7)
O7 0.0168(8) 0.0284(9) 0.0213(8) -0.0035(7) 0.0015(7) -0.0030(7)
O8 0.0227(9) 0.0214(9) 0.0238(9) -0.0061(7) -0.0036(7) 0.0016(7)
O9 0.0186(8) 0.0170(8) 0.0357(10) -0.0034(7) -0.0054(7) 0.0027(6)
O10 0.0181(8) 0.0504(13) 0.0210(9) 0.0165(8) 0.0064(7) 0.0138(8)
O11 0.0271(11) 0.0281(11) 0.128(3) 0.0412(15) 0.0423(15) 0.0144(9)
O12 0.0175(8) 0.0215(9) 0.0454(12) -0.0077(8) -0.0029(8) 0.0058(7)
O13 0.0155(7) 0.0183(8) 0.0214(8) 0.0031(6) -0.0012(6) -0.0020(6)
O14 0.0146(7) 0.0179(8) 0.0232(8) 0.0039(6) 0.0033(6) -0.0002(6)
O15 0.0239(9) 0.0226(10) 0.0378(11) 0.0053(8) 0.0140(8) 0.0006(8)
O16 0.0270(12) 0.083(2) 0.0233(11) 0.0145(12) 0.0018(9) -0.0127(13)
N1 0.0217(10) 0.0167(9) 0.0179(9) 0.0046(7) -0.0014(7) -0.0053(7)
N2 0.0152(9) 0.0128(8) 0.0272(10) 0.0054(7) -0.0021(8) -0.0011(7)
N3 0.0120(8) 0.0134(8) 0.0193(8) 0.0046(6) 0.0026(7) -0.0001(6)
N4 0.0138(9) 0.0143(8) 0.0285(10) -0.0016(7) 0.0010(8) 0.0001(7)
N5 0.0110(8) 0.0151(9) 0.0303(10) -0.0004(7) 0.0018(7) 0.0000(7)
N6 0.0148(8) 0.0193(9) 0.0162(8) 0.0015(7) 0.0011(7) -0.0019(7)
C1 0.0213(11) 0.0163(10) 0.0187(10) 0.0029(8) 0.0017(8) -0.0051(8)
C2 0.0305(13) 0.0175(10) 0.0210(11) 0.0019(8) 0.0075(10) -0.0037(9)
C3 0.0364(14) 0.0232(12) 0.0166(10) 0.0021(8) 0.0067(10) 0.0023(10)
C4 0.0331(14) 0.0193(11) 0.0167(10) 0.0010(8) -0.0012(9) 0.0004(10)
C5 0.0234(11) 0.0150(10) 0.0197(10) 0.0048(8) -0.0026(9) -0.0011(8)
C6 0.0201(11) 0.0187(10) 0.0219(11) 0.0069(8) -0.0066(9) -0.0031(8)
C7 0.0112(9) 0.0175(10) 0.0369(14) 0.0051(9) -0.0018(9) 0.0002(8)
C8 0.0113(9) 0.0213(10) 0.0188(10) 0.0058(8) -0.0015(8) -0.0012(8)
C9 0.0116(9) 0.0201(10) 0.0154(9) 0.0058(7) 0.0001(7) -0.0014(7)
C10 0.0129(9) 0.0168(9) 0.0167(9) 0.0024(7) -0.0012(7) -0.0015(7)
C11 0.0152(10) 0.0127(9) 0.0280(11) 0.0021(8) 0.0016(9) -0.0027(7)
C12 0.0147(10) 0.0127(9) 0.0256(11) 0.0014(8) -0.0006(8) -0.0002(7)
C13 0.0210(11) 0.0148(10) 0.0327(13) -0.0037(9) -0.0004(10) -0.0011(8)
C14 0.0256(14) 0.0278(14) 0.054(2) -0.0241(13) 0.0052(13) -0.0007(11)
C15 0.0198(13) 0.0361(17) 0.071(2) -0.0343(17) 0.0091(14) -0.0010(11)
C16 0.0153(10) 0.0187(11) 0.0419(15) -0.0135(10) 0.0038(10) 0.0004(8)
C17 0.0139(10) 0.0233(12) 0.0384(14) -0.0156(10) 0.0052(10) -0.0008(9)
C18 0.0087(9) 0.0194(10) 0.0246(11) -0.0030(8) 0.0018(8) -0.0001(7)
C19 0.0115(9) 0.0228(11) 0.0175(9) -0.0059(8) 0.0045(8) -0.0002(8)
C20 0.0131(9) 0.0249(11) 0.0193(10) -0.0033(8) 0.0034(8) -0.0018(8)
C21 0.0143(10) 0.0255(11) 0.0177(10) 0.0001(8) 0.0041(8) -0.0029(8)
C22 0.0204(11) 0.0210(11) 0.0217(11) 0.0042(8) 0.0022(9) -0.0070(9)
C23 0.0220(12) 0.0141(10) 0.0368(14) 0.0059(9) -0.0048(10) 0.0034(9)
C24 0.0303(14) 0.0155(11) 0.0405(16) 0.0002(10) -0.0093(12) 0.0067(10)
C25 0.0109(9) 0.0201(10) 0.0208(10) 0.0075(8) 0.0029(8) 0.0003(7)
C26 0.0161(10) 0.0185(10) 0.0233(11) 0.0098(8) 0.0037(8) 0.0017(8)
C27 0.0122(10) 0.0197(11) 0.0552(18) 0.0116(11) -0.0008(11) 0.0027(9)
C28 0.0151(10) 0.0172(10) 0.0217(10) 0.0001(8) -0.0053(8) 0.0021(8)
C29 0.0140(10) 0.0261(12) 0.0186(10) -0.0015(8) -0.0009(8) -0.0027(8)
C30 0.0190(10) 0.0171(10) 0.0199(10) 0.0012(8) 0.0011(8) 0.0000(8)
C31 0.0124(9) 0.0201(10) 0.0137(9) -0.0009(7) 0.0020(7) 0.0047(7)
C32 0.0342(14) 0.0303(14) 0.0194(11) -0.0091(10) 0.0052(10) -0.0090(11)
C33 0.0325(14) 0.0190(11) 0.0386(14) 0.0029(10) 0.0255(12) 0.0016(10)
C34 0.164(7) 0.056(3) 0.203(8) -0.058(4) 0.170(7) -0.056(4)
C35 0.0105(9) 0.0213(10) 0.0137(9) -0.0008(7) 0.0020(7) -0.0015(7)
C36 0.0444(19) 0.063(2) 0.0167(12) -0.0070(13) 0.0108(12) 0.0066(16)

loop_
_atom_type_symbol
_atom_type_description
_atom_type_scat_dispersion_real
_atom_type_scat_dispersion_imag
_atom_type_scat_source
C C 0.0033 0.0016 'International Tables Vol C Tables 4.2.6.8 and 6.1.1.4'
H H 0.0000 0.0000 'International Tables Vol C Tables 4.2.6.8 and 6.1.1.4'
N N 0.0061 0.0033 'International Tables Vol C Tables 4.2.6.8 and 6.1.1.4'
O O 0.0106 0.0060 'International Tables Vol C Tables 4.2.6.8 and 6.1.1.4'
Eu Eu -0.1578 3.6682 'International Tables Vol C Tables 4.2.6.8 and 6.1.1.4'
Na Na 0.0362 0.0249 'International Tables Vol C Tables 4.2.6.8 and 6.1.1.4'

loop_
_geom_angle_atom_site_label_1
_geom_angle_atom_site_label_2
_geom_angle_atom_site_label_3
_geom_angle
_geom_angle_site_symmetry_1
_geom_angle_site_symmetry_3
_geom_angle_publ_flag
O13 Eu1 O10 84.04(7) . . ?
O13 Eu1 O11 106.27(10) . . ?
O10 Eu1 O11 77.30(8) . . ?
O13 Eu1 O1 139.95(7) . . ?
O10 Eu1 O1 133.32(7) . . ?
O11 Eu1 O1 75.41(8) . . ?
O13 Eu1 O7 140.23(6) . . ?
O10 Eu1 O7 80.71(8) . . ?
O11 Eu1 O7 105.81(11) . . ?
O1 Eu1 O7 71.40(7) . . ?
O13 Eu1 N1 67.52(6) . . ?
O10 Eu1 N1 137.86(7) . . ?
O11 Eu1 N1 139.00(9) . . ?
O1 Eu1 N1 85.04(7) . . ?
O7 Eu1 N1 101.33(7) . . ?
O13 Eu1 N6 77.68(6) . . ?
O10 Eu1 N6 80.38(6) . . ?
O11 Eu1 N6 156.71(8) . . ?
O1 Eu1 N6 116.77(7) . . ?
O7 Eu1 N6 63.69(6) . . ?
N1 Eu1 N6 64.08(7) . . ?
O13 Eu1 N2 74.93(6) . . ?
O10 Eu1 N2 140.10(7) . . ?
O11 Eu1 N2 76.68(9) . . ?
O1 Eu1 N2 66.46(7) . . ?
O7 Eu1 N2 135.64(7) . . ?
N1 Eu1 N2 62.45(7) . . ?
N6 Eu1 N2 125.83(6) . . ?
O13 Eu1 Na2 173.14(5) . 1_545 ?
O10 Eu1 Na2 99.06(6) . 1_545 ?
O11 Eu1 Na2 80.44(9) . 1_545 ?
O1 Eu1 Na2 39.51(5) . 1_545 ?
O7 Eu1 Na2 35.64(5) . 1_545 ?
N1 Eu1 Na2 106.56(5) . 1_545 ?
N6 Eu1 Na2 96.73(5) . 1_545 ?
N2 Eu1 Na2 105.79(5) . 1_545 ?
O14 Eu2 O5 135.99(6) . . ?
O14 Eu2 O12 91.02(8) . . ?
O5 Eu2 O12 133.00(8) . . ?
O14 Eu2 O9 110.16(7) . . ?
O5 Eu2 O9 83.63(7) . . ?
O12 Eu2 O9 78.50(7) . . ?
O14 Eu2 O3 139.86(6) . . ?
O5 Eu2 O3 68.28(6) . . ?
O12 Eu2 O3 74.06(7) . . ?
O9 Eu2 O3 103.15(7) . . ?
O14 Eu2 N4 68.36(7) . . ?
O5 Eu2 N4 74.85(7) . . ?
O12 Eu2 N4 139.64(7) . . ?
O9 Eu2 N4 140.39(7) . . ?
O3 Eu2 N4 99.21(7) . . ?
O14 Eu2 N3 77.46(6) . . ?
O5 Eu2 N3 108.12(6) . . ?
O12 Eu2 N3 77.12(7) . . ?
O9 Eu2 N3 154.58(6) . . ?
O3 Eu2 N3 63.07(6) . . ?
N4 Eu2 N3 64.99(6) . . ?
O14 Eu2 N5 76.26(6) . . ?
O5 Eu2 N5 66.29(6) . . ?
O12 Eu2 N5 146.17(7) . . ?
O9 Eu2 N5 76.87(7) . . ?
O3 Eu2 N5 134.28(6) . . ?
N4 Eu2 N5 64.16(6) . . ?
N3 Eu2 N5 128.35(6) . . ?
O6 Na2 O7 90.80(8) . 1_565 ?
O6 Na2 O16 164.08(10) . . ?
O7 Na2 O16 91.03(11) 1_565 . ?
O6 Na2 O15 81.52(8) . . ?
O7 Na2 O15 102.86(8) 1_565 . ?
O16 Na2 O15 82.66(9) . . ?
O6 Na2 O1 113.50(8) . 1_565 ?
O7 Na2 O1 68.70(7) 1_565 1_565 ?
O16 Na2 O1 81.83(9) . 1_565 ?
O15 Na2 O1 162.15(9) . 1_565 ?
O6 Na1 O6 180.00(11) 2_665 1_545 ?
O6 Na1 O15 82.04(7) 2_665 2_665 ?
O6 Na1 O15 97.96(7) 1_545 2_665 ?
O15 Na1 O15 180.00(14) 2_665 1_545 ?
O6 Na1 O8 88.91(6) 2_665 . ?
O6 Na1 O8 91.09(6) 1_545 . ?
O15 Na1 O8 87.95(8) 2_665 . ?
O15 Na1 O8 92.05(8) 1_545 . ?
C24 O1 Eu1 125.89(18) . . ?
C24 O1 Na2 128.5(2) . 1_545 ?
Eu1 O1 Na2 103.93(8) . 1_545 ?
C26 O3 Eu2 122.91(15) . . ?
C28 O5 Eu2 128.24(17) . . ?
C28 O6 Na2 132.18(17) . . ?
C28 O6 Na1 128.86(16) . 1_565 ?
Na2 O6 Na1 92.14(7) . 1_565 ?
C30 O7 Na2 125.29(16) . 1_545 ?
C30 O7 Eu1 126.01(16) . . ?
Na2 O7 Eu1 108.66(8) 1_545 . ?
C30 O8 Na1 132.34(17) . . ?
C31 O9 Eu2 118.78(16) . . ?
C31 O10 Eu1 154.51(18) . . ?
C33 O11 Eu1 134.4(2) . . ?
C33 O12 Eu2 164.8(2) . . ?
C35 O13 Eu1 146.77(16) . . ?
C35 O14 Eu2 154.27(16) . . ?
Na1 O15 Na2 88.93(8) 1_565 . ?
Na1 O15 H151 142(3) 1_565 . ?
Na2 O15 H151 110(3) . . ?
Na1 O15 H152 99(4) 1_565 . ?
Na2 O15 H152 98(4) . . ?
H151 O15 H152 110(5) . . ?
Na2 O16 H161 134(7) . . ?
Na2 O16 H162 117(3) . . ?
H161 O16 H162 91(7) . . ?
C1 N1 C5 118.5(2) . . ?
C1 N1 Eu1 118.80(16) . . ?
C5 N1 Eu1 121.11(16) . . ?
C6 N2 C23 108.9(2) . . ?
C6 N2 C7 109.0(2) . . ?
C23 N2 C7 107.1(2) . . ?
C6 N2 Eu1 109.93(15) . . ?
C23 N2 Eu1 107.30(15) . . ?
C7 N2 Eu1 114.43(15) . . ?
C25 N3 C11 108.26(18) . . ?
C25 N3 C10 109.71(18) . . ?
C11 N3 C10 108.44(19) . . ?
C25 N3 Eu2 107.11(14) . . ?
C11 N3 Eu2 104.33(13) . . ?
C10 N3 Eu2 118.52(13) . . ?
C16 N4 C12 119.3(2) . . ?
C16 N4 Eu2 121.79(16) . . ?
C12 N4 Eu2 118.68(16) . . ?
C17 N5 C27 110.2(2) . . ?
C17 N5 C18 108.6(2) . . ?
C27 N5 C18 105.93(19) . . ?
C17 N5 Eu2 108.59(14) . . ?
C27 N5 Eu2 107.84(15) . . ?
C18 N5 Eu2 115.59(14) . . ?
C29 N6 C22 108.17(19) . . ?
C29 N6 C21 109.89(19) . . ?
C22 N6 C21 108.68(19) . . ?
C29 N6 Eu1 107.19(14) . . ?
C22 N6 Eu1 104.15(14) . . ?
C21 N6 Eu1 118.27(14) . . ?
N1 C1 C2 123.0(2) . . ?
N1 C1 C22 115.2(2) . . ?
C2 C1 C22 121.8(2) . . ?
C1 C2 C3 118.5(2) . . ?
C1 C2 H2 120.8 . . ?
C3 C2 H2 120.8 . . ?
C4 C3 C2 119.1(2) . . ?
C4 C3 H3 120.4 . . ?
C2 C3 H3 120.4 . . ?
C3 C4 C5 119.3(2) . . ?
C3 C4 H4 120.3 . . ?
C5 C4 H4 120.3 . . ?
N1 C5 C4 121.5(2) . . ?
N1 C5 C6 118.1(2) . . ?
C4 C5 C6 120.3(2) . . ?
N2 C6 C5 112.5(2) . . ?
N2 C6 H6A 109.1 . . ?
C5 C6 H6A 109.1 . . ?
N2 C6 H6B 109.1 . . ?
C5 C6 H6B 109.1 . . ?
H6A C6 H6B 107.8 . . ?
C8 C7 N2 114.9(2) . . ?
C8 C7 H7A 108.6 . . ?
N2 C7 H7A 108.6 . . ?
C8 C7 H7B 108.6 . . ?
N2 C7 H7B 108.6 . . ?
H7A C7 H7B 107.5 . . ?
C9 C8 C7 174.2(2) . . ?
C8 C9 C10 178.1(2) . . ?
C9 C10 N3 113.12(19) . . ?
C9 C10 H10A 109.0 . . ?
N3 C10 H10A 109.0 . . ?
C9 C10 H10B 109.0 . . ?
N3 C10 H10B 109.0 . . ?
H10A C10 H10B 107.8 . . ?
N3 C11 C12 112.26(18) . . ?
N3 C11 H11A 109.2 . . ?
C12 C11 H11A 109.2 . . ?
N3 C11 H11B 109.2 . . ?
C12 C11 H11B 109.2 . . ?
H11A C11 H11B 107.9 . . ?
N4 C12 C13 122.1(2) . . ?
N4 C12 C11 116.4(2) . . ?
C13 C12 C11 121.5(2) . . ?
C14 C13 C12 118.4(2) . . ?
C14 C13 H13 120.8 . . ?
C12 C13 H13 120.8 . . ?
C13 C14 C15 119.7(3) . . ?
C13 C14 H14 120.2 . . ?
C15 C14 H14 120.2 . . ?
C14 C15 C16 119.0(3) . . ?
C14 C15 H15 120.5 . . ?
C16 C15 H15 120.5 . . ?
N4 C16 C15 121.5(2) . . ?
N4 C16 C17 117.6(2) . . ?
C15 C16 C17 120.7(2) . . ?
N5 C17 C16 113.6(2) . . ?
N5 C17 H17A 108.8 . . ?
C16 C17 H17A 108.8 . . ?
N5 C17 H17B 108.8 . . ?
C16 C17 H17B 108.8 . . ?
H17A C17 H17B 107.7 . . ?
C19 C18 N5 116.2(2) . . ?
C19 C18 H18A 108.2 . . ?
N5 C18 H18A 108.2 . . ?
C19 C18 H18B 108.2 . . ?
N5 C18 H18B 108.2 . . ?
H18A C18 H18B 107.4 . . ?
C20 C19 C18 171.5(2) . . ?
C19 C20 C21 176.7(2) . . ?
C20 C21 N6 112.45(19) . . ?
C20 C21 H21A 109.1 . . ?
N6 C21 H21A 109.1 . . ?
C20 C21 H21B 109.1 . . ?
N6 C21 H21B 109.1 . . ?
H21A C21 H21B 107.8 . . ?
N6 C22 C1 110.45(19) . . ?
N6 C22 H22A 109.6 . . ?
C1 C22 H22A 109.6 . . ?
N6 C22 H22B 109.6 . . ?
C1 C22 H22B 109.6 . . ?
H22A C22 H22B 108.1 . . ?
N2 C23 C24 113.7(2) . . ?
N2 C23 H23A 108.8 . . ?
C24 C23 H23A 108.8 . . ?
N2 C23 H23B 108.8 . . ?
C24 C23 H23B 108.8 . . ?
H23A C23 H23B 107.7 . . ?
O2 C24 O1 124.9(3) . . ?
O2 C24 C23 117.5(3) . . ?
O1 C24 C23 117.5(3) . . ?
N3 C25 C26 111.69(19) . . ?
N3 C25 H25A 109.3 . . ?
C26 C25 H25A 109.3 . . ?
N3 C25 H25B 109.3 . . ?
C26 C25 H25B 109.3 . . ?
H25A C25 H25B 107.9 . . ?
O4 C26 O3 125.0(2) . . ?
O4 C26 C25 117.9(2) . . ?
O3 C26 C25 117.1(2) . . ?
N5 C27 C28 114.9(2) . . ?
N5 C27 H27A 108.5 . . ?
C28 C27 H27A 108.5 . . ?
N5 C27 H27B 108.5 . . ?
C28 C27 H27B 108.5 . . ?
H27A C27 H27B 107.5 . . ?
O6 C28 O5 124.9(2) . . ?
O6 C28 C27 118.3(2) . . ?
O5 C28 C27 116.6(2) . . ?
N6 C29 C30 111.4(2) . . ?
N6 C29 H29A 109.4 . . ?
C30 C29 H29A 109.4 . . ?
N6 C29 H29B 109.4 . . ?
C30 C29 H29B 109.4 . . ?
H29A C29 H29B 108.0 . . ?
O8 C30 O7 125.5(2) . . ?
O8 C30 C29 118.0(2) . . ?
O7 C30 C29 116.5(2) . . ?
O10 C31 O9 122.5(2) . . ?
O10 C31 C32 118.8(2) . . ?
O9 C31 C32 118.8(2) . . ?
C31 C32 H32A 109.5 . . ?
C31 C32 H32B 109.5 . . ?
H32A C32 H32B 109.5 . . ?
C31 C32 H32C 109.5 . . ?
H32A C32 H32C 109.5 . . ?
H32B C32 H32C 109.5 . . ?
O12 C33 O11 124.8(3) . . ?
O12 C33 C34 119.9(3) . . ?
O11 C33 C34 115.3(3) . . ?
C33 C34 H34A 109.5 . . ?
C33 C34 H34B 109.5 . . ?
H34A C34 H34B 109.5 . . ?
C33 C34 H34C 109.5 . . ?
H34A C34 H34C 109.5 . . ?
H34B C34 H34C 109.5 . . ?
O13 C35 O14 125.0(2) . . ?
O13 C35 C36 117.2(2) . . ?
O14 C35 C36 117.8(2) . . ?
C35 C36 H36A 109.5 . . ?
C35 C36 H36B 109.5 . . ?
H36A C36 H36B 109.5 . . ?
C35 C36 H36C 109.5 . . ?
H36A C36 H36C 109.5 . . ?
H36B C36 H36C 109.5 . . ?

loop_
_geom_bond_atom_site_label_1
_geom_bond_atom_site_label_2
_geom_bond_distance
_geom_bond_site_symmetry_2
_geom_bond_publ_flag
Eu1 O13 2.3178(19) . ?
Eu1 O10 2.3298(19) . ?
Eu1 O11 2.350(2) . ?
Eu1 O1 2.360(2) . ?
Eu1 O7 2.3684(18) . ?
Eu1 N1 2.595(2) . ?
Eu1 N6 2.681(2) . ?
Eu1 N2 2.735(2) . ?
Eu1 Na2 3.8450(13) 1_545 ?
Eu2 O14 2.3158(17) . ?
Eu2 O5 2.3339(17) . ?
Eu2 O12 2.338(2) . ?
Eu2 O9 2.3695(19) . ?
Eu2 O3 2.3850(17) . ?
Eu2 N4 2.565(2) . ?
Eu2 N3 2.681(2) . ?
Eu2 N5 2.735(2) . ?
Eu2 C31 3.170(2) . ?
Eu2 C26 3.254(2) . ?
Na2 O6 2.347(2) . ?
Na2 O7 2.365(2) 1_565 ?
Na2 O16 2.367(3) . ?
Na2 O15 2.444(3) . ?
Na2 Na1 3.3937(12) 1_565 ?
Na1 O6 2.3654(18) 2_665 ?
Na1 O15 2.401(2) 1_545 ?
Na1 O8 2.4105(18) 2_655 ?
Na1 Na2 3.3937(12) 2_665 ?
O1 C24 1.268(3) . ?
O1 Na2 2.520(2) 1_545 ?
O2 C24 1.249(4) . ?
O3 C26 1.269(3) . ?
O4 C26 1.241(3) . ?
O5 C28 1.275(3) . ?
O6 C28 1.236(3) . ?
O6 Na1 2.3654(18) 1_565 ?
O7 C30 1.280(3) . ?
O7 Na2 2.365(2) 1_545 ?
O8 C30 1.239(3) . ?
O9 C31 1.255(3) . ?
O10 C31 1.253(3) . ?
O11 C33 1.254(3) . ?
O12 C33 1.213(3) . ?
O13 C35 1.243(3) . ?
O14 C35 1.249(3) . ?
O15 Na1 2.401(2) 1_565 ?
O15 H151 0.77(5) . ?
O15 H152 0.66(5) . ?
O16 H161 0.56(6) . ?
O16 H162 0.95(5) . ?
N1 C1 1.341(3) . ?
N1 C5 1.345(3) . ?
N2 C6 1.467(4) . ?
N2 C23 1.483(3) . ?
N2 C7 1.495(3) . ?
N3 C25 1.475(3) . ?
N3 C11 1.486(3) . ?
N3 C10 1.489(3) . ?
N4 C16 1.345(3) . ?
N4 C12 1.347(3) . ?
N5 C17 1.477(4) . ?
N5 C27 1.491(3) . ?
N5 C18 1.494(3) . ?
N6 C29 1.474(3) . ?
N6 C22 1.487(3) . ?
N6 C21 1.491(3) . ?
C1 C2 1.381(3) . ?
C1 C22 1.500(3) . ?
C2 C3 1.386(4) . ?
C2 H2 0.9500 . ?
C3 C4 1.376(4) . ?
C3 H3 0.9500 . ?
C4 C5 1.397(3) . ?
C4 H4 0.9500 . ?
C5 C6 1.506(4) . ?
C6 H6A 0.9900 . ?
C6 H6B 0.9900 . ?
C7 C8 1.469(4) . ?
C7 H7A 0.9900 . ?
C7 H7B 0.9900 . ?
C8 C9 1.194(3) . ?
C9 C10 1.466(3) . ?
C10 H10A 0.9900 . ?
C10 H10B 0.9900 . ?
C11 C12 1.499(3) . ?
C11 H11A 0.9900 . ?
C11 H11B 0.9900 . ?
C12 C13 1.388(4) . ?
C13 C14 1.383(4) . ?
C13 H13 0.9500 . ?
C14 C15 1.386(4) . ?
C14 H14 0.9500 . ?
C15 C16 1.386(4) . ?
C15 H15 0.9500 . ?
C16 C17 1.506(4) . ?
C17 H17A 0.9900 . ?
C17 H17B 0.9900 . ?
C18 C19 1.459(4) . ?
C18 H18A 0.9900 . ?
C18 H18B 0.9900 . ?
C19 C20 1.199(4) . ?
C20 C21 1.465(4) . ?
C21 H21A 0.9900 . ?
C21 H21B 0.9900 . ?
C22 H22A 0.9900 . ?
C22 H22B 0.9900 . ?
C23 C24 1.511(4) . ?
C23 H23A 0.9900 . ?
C23 H23B 0.9900 . ?
C25 C26 1.518(3) . ?
C25 H25A 0.9900 . ?
C25 H25B 0.9900 . ?
C27 C28 1.513(4) . ?
C27 H27A 0.9900 . ?
C27 H27B 0.9900 . ?
C29 C30 1.522(4) . ?
C29 H29A 0.9900 . ?
C29 H29B 0.9900 . ?
C31 C32 1.498(3) . ?
C32 H32A 0.9800 . ?
C32 H32B 0.9800 . ?
C32 H32C 0.9800 . ?
C33 C34 1.495(5) . ?
C34 H34A 0.9800 . ?
C34 H34B 0.9800 . ?
C34 H34C 0.9800 . ?
C35 C36 1.507(4) . ?
C36 H36A 0.9800 . ?
C36 H36B 0.9800 . ?
C36 H36C 0.9800 . ?
